data_7701433
loop_
_publ_author_name
'Boltersdorf, Tamara'
'Ansari, Junaid'
'Senchenkova, Elena'
'Jiang, Lijun'
'White, Andrew J. P.'
'Coogan, Michael'
'Gavins, Felicity'
'Long, Nicholas J.'

_publ_section_title
;
 Development, characterisation and in vitro evaluation of lanthanide-based
 FPR2/ALX-targeted imaging probes
;
_journal_name_full 'Dalton Transactions'
_journal_paper_doi 10.1039/C9DT03520F
_journal_year 2019
_chemical_formula_moiety 'C26 H27 N3 O4'
_chemical_formula_sum 'C26 H27 N3 O4'
_chemical_formula_weight 445.50
_space_group_crystal_system monoclinic
_space_group_IT_number 14
_space_group_name_Hall '-P 2ybc'
_space_group_name_H-M_alt 'P 1 21/c 1'
_symmetry_space_group_name_Hall '-P 2ybc'
_symmetry_space_group_name_H-M 'P 1 21/c 1'
_atom_sites_solution_hydrogens mixed
_audit_creation_method SHELXL-2017/1
_audit_update_record
;
2019-08-07 deposited with the CCDC.    2019-10-25 downloaded from the CCDC.
;
_cell_angle_alpha 90
_cell_angle_beta 110.407(7)
_cell_angle_gamma 90
_cell_formula_units_Z 4
_cell_length_a 14.1692(8)
_cell_length_b 13.5603(6)
_cell_length_c 12.7578(7)
_cell_measurement_reflns_used 1727
_cell_measurement_temperature 173(2)
_cell_measurement_theta_max 27.1990
_cell_measurement_theta_min 3.0420
_cell_volume 2297.4(2)
_computing_cell_refinement 'CrysAlisPro, Rigaku OD'
_computing_data_collection 'CrysAlisPro, Rigaku OD'
_computing_data_reduction 'CrysAlisPro, Rigaku OD'
_computing_molecular_graphics 'Bruker SHELXTL'
_computing_publication_material 'CIFTAB-2014 (Sheldrick, 2017)'
_computing_structure_refinement 'SHELXL-2017/1 (Sheldrick, 2017)'
_computing_structure_solution 'SHELXS-2014 (Sheldrick, 2017)'
_diffrn_ambient_temperature 173(2)
_diffrn_detector_area_resol_mean 16.0382
_diffrn_measured_fraction_theta_full 0.988
_diffrn_measured_fraction_theta_max 0.806
_diffrn_measurement_device_type 'Agilent Xcalibur 3 E'
_diffrn_measurement_method 'omega scans'
_diffrn_radiation_type MoK\a
_diffrn_radiation_wavelength 0.71073
_diffrn_reflns_av_R_equivalents 0.0174
_diffrn_reflns_av_unetI/netI 0.0425
_diffrn_reflns_Laue_measured_fraction_full 0.988
_diffrn_reflns_Laue_measured_fraction_max 0.806
_diffrn_reflns_limit_h_max 15
_diffrn_reflns_limit_h_min -17
_diffrn_reflns_limit_k_max 17
_diffrn_reflns_limit_k_min -12
_diffrn_reflns_limit_l_max 16
_diffrn_reflns_limit_l_min -11
_diffrn_reflns_number 7767
_diffrn_reflns_point_group_measured_fraction_full 0.988
_diffrn_reflns_point_group_measured_fraction_max 0.806
_diffrn_reflns_theta_full 25.242
_diffrn_reflns_theta_max 28.277
_diffrn_reflns_theta_min 3.004
_diffrn_source 'Enhance (Mo) X-ray Source'
_exptl_absorpt_coefficient_mu 0.088
_exptl_absorpt_correction_T_max 0.994
_exptl_absorpt_correction_T_min 0.960
_exptl_absorpt_correction_type analytical
_exptl_absorpt_process_details
; 
CrysAlisPro 1.171.38.43 (Rigaku Oxford Diffraction, 2015) 
Analytical numeric absorption correction using a multifaceted crystal 
model based on expressions derived by R.C. Clark & J.S. Reid. 
(Clark, R. C. & Reid, J. S. (1995). Acta Cryst. A51, 887-897) 
Empirical absorption correction using spherical harmonics, 
implemented in SCALE3 ABSPACK scaling algorithm. 
;
_exptl_crystal_colour Colourless
_exptl_crystal_density_diffrn 1.288
_exptl_crystal_description 'tabular needles'
_exptl_crystal_F_000 944
_exptl_crystal_size_max 0.642
_exptl_crystal_size_mid 0.258
_exptl_crystal_size_min 0.069
_refine_diff_density_max 0.419
_refine_diff_density_min -0.253
_refine_diff_density_rms 0.043
_refine_ls_extinction_method none
_refine_ls_goodness_of_fit_ref 1.033
_refine_ls_hydrogen_treatment mixed
_refine_ls_matrix_type full
_refine_ls_number_parameters 316
_refine_ls_number_reflns 4582
_refine_ls_number_restraints 72
_refine_ls_restrained_S_all 1.026
_refine_ls_R_factor_all 0.0850
_refine_ls_R_factor_gt 0.0527
_refine_ls_shift/su_max 0.001
_refine_ls_shift/su_mean 0.000
_refine_ls_structure_factor_coef Fsqd
_refine_ls_weighting_details 'w=1/[\s^2^(Fo^2^)+(0.0565P)^2^+0.9457P] where P=(Fo^2^+2Fc^2^)/3'
_refine_ls_weighting_scheme calc
_refine_ls_wR_factor_gt 0.1210
_refine_ls_wR_factor_ref 0.1405
_reflns_Friedel_coverage 0.000
_reflns_number_gt 3195
_reflns_number_total 4582
_reflns_threshold_expression 'I > 2\s(I)'
_cod_data_source_file c9dt03520f2.cif
_cod_data_source_block 6
_cod_database_code 7701433
_shelx_shelxl_version_number 2017/1
_shelx_space_group_comment
; 
The symmetry employed for this shelxl refinement is uniquely defined 
by the following loop, which should always be used as a source of 
symmetry information in preference to the above space-group names. 
They are only intended as comments. 
;

loop_
_space_group_symop_operation_xyz
'x, y, z'
'-x, y+1/2, -z+1/2'
'-x, -y, -z'
'x, -y-1/2, z-1/2'

loop_
_atom_site_label
_atom_site_type_symbol
_atom_site_fract_x
_atom_site_fract_y
_atom_site_fract_z
_atom_site_U_iso_or_equiv
_atom_site_adp_type
_atom_site_occupancy
_atom_site_site_symmetry_order
_atom_site_calc_flag
_atom_site_refinement_flags_posn
_atom_site_refinement_flags_adp
_atom_site_refinement_flags_occupancy
_atom_site_disorder_assembly
_atom_site_disorder_group
C1 C 0.48820(14) 0.65634(14) 0.28733(16) 0.0283(4) Uani 1 1 d . . . . .
O1 O 0.47842(12) 0.56738(9) 0.29866(12) 0.0399(4) Uani 1 1 d . . . . .
N2 N 0.54698(12) 0.71441(11) 0.37406(13) 0.0285(4) Uani 1 1 d D . . . .
C3 C 0.5889(2) 0.80760(18) 0.3452(2) 0.0262(8) Uani 0.727(5) 1 d D U P A 1
H3A H 0.636757 0.789585 0.306361 0.031 Uiso 0.727(5) 1 calc R U P A 1
C3' C 0.5322(6) 0.8237(5) 0.3801(5) 0.030(2) Uiso 0.273(5) 1 d D U P A 2
H3B H 0.469573 0.832213 0.398431 0.036 Uiso 0.273(5) 1 calc R U P A 2
N4 N 0.50990(14) 0.86135(12) 0.27074(13) 0.0352(4) Uani 1 1 d D . . . .
H4A H 0.499109 0.924913 0.283462 0.042 Uiso 0.727(5) 1 calc R U P A 1
H4B H 0.536513 0.919750 0.262185 0.042 Uiso 0.273(5) 1 calc R U P A 2
C5 C 0.44915(15) 0.81244(14) 0.17671(16) 0.0292(4) Uani 1 1 d . . . . .
C6 C 0.39861(18) 0.86103(15) 0.07647(17) 0.0421(6) Uani 1 1 d . . . . .
H6A H 0.407661 0.929959 0.070566 0.051 Uiso 1 1 calc R U . . .
C7 C 0.33571(19) 0.80971(16) -0.01390(18) 0.0453(6) Uani 1 1 d . . . . .
H7A H 0.301468 0.843776 -0.081599 0.054 Uiso 1 1 calc R U . . .
C8 C 0.32148(18) 0.70886(16) -0.00771(18) 0.0416(5) Uani 1 1 d . . . . .
H8A H 0.277177 0.674209 -0.070271 0.050 Uiso 1 1 calc R U . . .
C9 C 0.37221(15) 0.65977(15) 0.08992(17) 0.0349(5) Uani 1 1 d . . . . .
H9A H 0.363498 0.590597 0.094088 0.042 Uiso 1 1 calc R U . . .
C10 C 0.43637(14) 0.70993(14) 0.18311(16) 0.0281(4) Uani 1 1 d . . . . .
N11 N 0.60619(12) 0.66635(12) 0.47093(12) 0.0295(4) Uani 1 1 d D . . . .
H11 H 0.5827(3) 0.6635(16) 0.5279(2) 0.042(6) Uiso 1 1 d D . . . .
C12 C 0.69686(15) 0.62855(14) 0.47540(16) 0.0299(4) Uani 1 1 d . . . . .
O12 O 0.72666(12) 0.63881(12) 0.39721(12) 0.0493(4) Uani 1 1 d . . . . .
C13 C 0.75617(14) 0.57566(14) 0.57959(15) 0.0277(4) Uani 1 1 d . . . . .
C14 C 0.85732(16) 0.55754(17) 0.59704(17) 0.0385(5) Uani 1 1 d . . . . .
H14A H 0.885603 0.581241 0.544397 0.046 Uiso 1 1 calc R U . . .
C15 C 0.91671(17) 0.50612(18) 0.68880(18) 0.0436(6) Uani 1 1 d . . . . .
H15A H 0.985757 0.495099 0.699965 0.052 Uiso 1 1 calc R U . . .
C16 C 0.87554(16) 0.47012(15) 0.76556(16) 0.0342(5) Uani 1 1 d . . . . .
C17 C 0.77516(16) 0.48642(15) 0.74952(16) 0.0333(5) Uani 1 1 d . . . . .
H17A H 0.746701 0.461349 0.801409 0.040 Uiso 1 1 calc R U . . .
C18 C 0.71630(15) 0.53976(14) 0.65692(16) 0.0309(4) Uani 1 1 d . . . . .
H18A H 0.647555 0.551821 0.646426 0.037 Uiso 1 1 calc R U . . .
O19 O 0.94107(11) 0.41955(12) 0.85338(12) 0.0482(4) Uani 1 1 d . . . . .
C20 C 0.90350(18) 0.36972(18) 0.92888(17) 0.0443(6) Uani 1 1 d . . . . .
H20A H 0.854444 0.318292 0.889237 0.053 Uiso 1 1 calc R U . . .
H20B H 0.869789 0.416758 0.963681 0.053 Uiso 1 1 calc R U . . .
C21 C 0.99447(19) 0.32339(19) 1.01726(19) 0.0491(6) Uani 1 1 d . . . . .
H21A H 1.025960 0.275967 0.980403 0.059 Uiso 1 1 calc R U . . .
H21B H 1.044454 0.375717 1.051490 0.059 Uiso 1 1 calc R U . . .
C22 C 0.97005(19) 0.2709(2) 1.10800(19) 0.0549(7) Uani 1 1 d . . . . .
H22A H 0.921918 0.216855 1.074811 0.066 Uiso 1 1 calc R U . . .
H22B H 0.937431 0.317516 1.144494 0.066 Uiso 1 1 calc R U . . .
C23 C 1.0643(2) 0.2285(2) 1.1953(2) 0.0591(7) Uani 1 1 d . . . . .
H23A H 1.094715 0.179702 1.160069 0.089 Uiso 1 1 calc R U . . .
H23B H 1.046379 0.196871 1.254799 0.089 Uiso 1 1 calc R U . . .
H23C H 1.112625 0.281760 1.227174 0.089 Uiso 1 1 calc R U . . .
C24 C 0.6464(2) 0.86446(15) 0.44964(17) 0.0250(7) Uani 0.727(5) 1 d DG U P A 1
C25 C 0.7495(2) 0.8784(2) 0.4775(2) 0.0315(8) Uani 0.727(5) 1 d G U P A 1
H25A H 0.783189 0.851612 0.431341 0.038 Uiso 0.727(5) 1 calc R U P A 1
C26 C 0.80322(15) 0.9314(3) 0.5729(3) 0.0353(10) Uani 0.727(5) 1 d G U P A 1
H26A H 0.873653 0.940946 0.591906 0.042 Uiso 0.727(5) 1 calc R U P A 1
C27 C 0.7539(2) 0.9706(3) 0.6404(3) 0.0384(18) Uani 0.727(5) 1 d DG U P A 1
C28 C 0.6509(2) 0.9567(3) 0.6126(3) 0.0391(9) Uani 0.727(5) 1 d G U P A 1
H28A H 0.617155 0.983432 0.658704 0.047 Uiso 0.727(5) 1 calc R U P A 1
C29 C 0.59712(14) 0.90361(18) 0.5172(3) 0.0310(7) Uani 0.727(5) 1 d G U P A 1
H29A H 0.526689 0.894098 0.498139 0.037 Uiso 0.727(5) 1 calc R U P A 1
O30 O 0.8145(4) 1.0276(4) 0.7274(4) 0.0403(9) Uani 0.727(5) 1 d D U P A 1
C31 C 0.7689(4) 1.0743(3) 0.7986(3) 0.0507(10) Uani 0.727(5) 1 d D U P A 1
H31A H 0.819877 1.112246 0.856504 0.076 Uiso 0.727(5) 1 calc R U P A 1
H31B H 0.715311 1.118622 0.754027 0.076 Uiso 0.727(5) 1 calc R U P A 1
H31C H 0.740351 1.023910 0.833876 0.076 Uiso 0.727(5) 1 calc R U P A 1
C24' C 0.6154(5) 0.8725(4) 0.4735(5) 0.023(2) Uiso 0.273(5) 1 d DG U P A 2
C25' C 0.7129(6) 0.8808(5) 0.4729(5) 0.023(2) Uiso 0.273(5) 1 d G U P A 2
H25B H 0.730609 0.850249 0.415252 0.027 Uiso 0.273(5) 1 calc R U P A 2
C26' C 0.7847(4) 0.9337(8) 0.5566(7) 0.025(2) Uiso 0.273(5) 1 d G U P A 2
H26B H 0.851391 0.939375 0.556157 0.030 Uiso 0.273(5) 1 calc R U P A 2
C27' C 0.7589(5) 0.9784(8) 0.6409(6) 0.013(3) Uiso 0.273(5) 1 d DG U P A 2
C28' C 0.6613(6) 0.9701(7) 0.6415(6) 0.031(2) Uiso 0.273(5) 1 d G U P A 2
H28B H 0.643600 1.000616 0.699079 0.037 Uiso 0.273(5) 1 calc R U P A 2
C29' C 0.5895(4) 0.9172(6) 0.5578(6) 0.035(2) Uiso 0.273(5) 1 d G U P A 2
H29B H 0.522816 0.911490 0.558175 0.042 Uiso 0.273(5) 1 calc R U P A 2
O30' O 0.8345(10) 1.0265(13) 0.7195(12) 0.048(4) Uiso 0.273(5) 1 d D U P A 2
C31' C 0.8116(10) 1.0717(12) 0.8101(12) 0.058(4) Uiso 0.273(5) 1 d D U P A 2
H31D H 0.872070 1.103955 0.861173 0.087 Uiso 0.273(5) 1 calc R U P A 2
H31E H 0.758212 1.120749 0.780066 0.087 Uiso 0.273(5) 1 calc R U P A 2
H31F H 0.788989 1.020969 0.850812 0.087 Uiso 0.273(5) 1 calc R U P A 2

loop_
_atom_site_aniso_label
_atom_site_aniso_U_11
_atom_site_aniso_U_22
_atom_site_aniso_U_33
_atom_site_aniso_U_23
_atom_site_aniso_U_13
_atom_site_aniso_U_12
C1 0.0277(10) 0.0217(10) 0.0360(11) -0.0005(9) 0.0118(9) 0.0011(8)
O1 0.0540(10) 0.0187(7) 0.0427(8) 0.0027(6) 0.0113(7) -0.0018(7)
N2 0.0287(9) 0.0207(8) 0.0320(9) 0.0056(7) 0.0053(7) 0.0008(7)
C3 0.0264(14) 0.0190(13) 0.0310(14) 0.0044(11) 0.0073(11) 0.0014(11)
N4 0.0487(11) 0.0183(8) 0.0321(9) 0.0013(7) 0.0059(8) -0.0007(8)
C5 0.0307(10) 0.0232(10) 0.0324(10) -0.0002(9) 0.0091(9) 0.0016(9)
C6 0.0588(15) 0.0240(10) 0.0355(12) 0.0040(10) 0.0064(11) 0.0005(10)
C7 0.0578(15) 0.0354(12) 0.0322(11) 0.0050(10) 0.0023(11) 0.0025(11)
C8 0.0451(13) 0.0359(12) 0.0362(12) -0.0050(10) 0.0044(10) -0.0028(11)
C9 0.0368(12) 0.0247(10) 0.0401(11) -0.0001(9) 0.0097(10) -0.0023(9)
C10 0.0267(10) 0.0221(9) 0.0353(11) 0.0012(9) 0.0107(9) 0.0006(8)
N11 0.0301(9) 0.0265(9) 0.0307(9) 0.0094(7) 0.0093(7) 0.0058(7)
C12 0.0324(11) 0.0231(10) 0.0333(10) 0.0031(9) 0.0102(9) 0.0022(9)
O12 0.0485(10) 0.0604(11) 0.0447(9) 0.0233(8) 0.0235(8) 0.0209(8)
C13 0.0291(10) 0.0231(9) 0.0286(10) 0.0001(8) 0.0073(8) 0.0015(8)
C14 0.0315(11) 0.0462(13) 0.0383(11) 0.0114(10) 0.0128(9) 0.0045(10)
C15 0.0294(11) 0.0565(14) 0.0425(12) 0.0131(11) 0.0096(10) 0.0070(11)
C16 0.0328(11) 0.0358(11) 0.0272(10) 0.0037(9) 0.0017(9) 0.0060(10)
C17 0.0371(12) 0.0333(11) 0.0294(10) 0.0027(9) 0.0114(9) 0.0042(10)
C18 0.0292(10) 0.0287(10) 0.0327(10) 0.0012(9) 0.0082(9) 0.0039(9)
O19 0.0392(9) 0.0652(11) 0.0351(8) 0.0201(8) 0.0067(7) 0.0136(8)
C20 0.0485(14) 0.0479(14) 0.0368(12) 0.0110(11) 0.0151(10) 0.0132(11)
C21 0.0484(14) 0.0535(15) 0.0437(13) 0.0112(12) 0.0140(11) 0.0102(12)
C22 0.0529(16) 0.0616(17) 0.0457(14) 0.0144(13) 0.0116(12) 0.0076(13)
C23 0.0611(17) 0.0640(17) 0.0437(14) 0.0155(13) 0.0077(12) 0.0122(14)
C24 0.0269(16) 0.0191(13) 0.0299(14) 0.0059(11) 0.0110(14) 0.0001(12)
C25 0.0229(17) 0.0331(17) 0.0365(17) 0.0047(13) 0.0078(13) 0.0022(14)
C26 0.0250(15) 0.0375(19) 0.0351(18) 0.0047(15) 0.0001(14) 0.0025(15)
C27 0.037(2) 0.030(2) 0.038(2) 0.0038(14) 0.0019(14) -0.0036(14)
C28 0.0390(19) 0.0381(19) 0.043(2) -0.0059(18) 0.0177(17) 0.0026(16)
C29 0.0231(14) 0.0322(16) 0.0376(18) -0.0006(15) 0.0105(13) -0.0012(12)
O30 0.038(2) 0.0422(17) 0.0349(16) -0.0124(11) 0.0055(16) -0.0026(16)
C31 0.066(3) 0.047(2) 0.039(2) -0.0106(16) 0.019(2) 0.001(2)

loop_
_atom_type_symbol
_atom_type_description
_atom_type_scat_dispersion_real
_atom_type_scat_dispersion_imag
_atom_type_scat_source
C C 0.0033 0.0016 'International Tables Vol C Tables 4.2.6.8 and 6.1.1.4'
H H 0.0000 0.0000 'International Tables Vol C Tables 4.2.6.8 and 6.1.1.4'
N N 0.0061 0.0033 'International Tables Vol C Tables 4.2.6.8 and 6.1.1.4'
O O 0.0106 0.0060 'International Tables Vol C Tables 4.2.6.8 and 6.1.1.4'

loop_
_geom_angle_atom_site_label_1
_geom_angle_atom_site_label_2
_geom_angle_atom_site_label_3
_geom_angle
O1 C1 N2 121.91(17)
O1 C1 C10 123.46(17)
N2 C1 C10 114.59(16)
C1 N2 N11 117.04(15)
C1 N2 C3 117.80(16)
N11 N2 C3 116.51(15)
C1 N2 C3' 123.3(3)
N11 N2 C3' 117.9(3)
N4 C3 N2 108.41(19)
N4 C3 C24 113.13(19)
N2 C3 C24 110.69(19)
N4 C3' N2 107.0(4)
N4 C3' C24' 117.7(5)
N2 C3' C24' 112.9(5)
C5 N4 C3 116.80(17)
C5 N4 C3' 122.8(3)
N4 C5 C6 122.42(17)
N4 C5 C10 118.59(17)
C6 C5 C10 118.98(18)
C7 C6 C5 120.35(19)
C6 C7 C8 121.0(2)
C9 C8 C7 119.2(2)
C8 C9 C10 121.04(19)
C9 C10 C5 119.37(17)
C9 C10 C1 120.12(17)
C5 C10 C1 120.50(17)
C12 N11 N2 118.71(15)
O12 C12 N11 120.80(17)
O12 C12 C13 122.53(18)
N11 C12 C13 116.67(17)
C18 C13 C14 118.46(18)
C18 C13 C12 124.26(18)
C14 C13 C12 117.22(18)
C15 C14 C13 121.1(2)
C14 C15 C16 119.8(2)
O19 C16 C17 124.90(19)
O19 C16 C15 114.96(18)
C17 C16 C15 120.13(18)
C16 C17 C18 119.41(19)
C13 C18 C17 121.07(19)
C16 O19 C20 119.11(17)
O19 C20 C21 106.12(19)
C22 C21 C20 113.9(2)
C21 C22 C23 111.4(2)
C25 C24 C29 120.0
C25 C24 C3 119.4(2)
C29 C24 C3 120.6(2)
C26 C25 C24 120.0
C25 C26 C27 120.0
O30 C27 C28 125.8(3)
O30 C27 C26 114.0(3)
C28 C27 C26 120.0
C27 C28 C29 120.0
C28 C29 C24 120.0
C27 O30 C31 117.8(4)
C25' C24' C29' 120.0
C25' C24' C3' 122.5(6)
C29' C24' C3' 117.3(6)
C24' C25' C26' 120.0
C25' C26' C27' 120.0
O30' C27' C28' 124.6(8)
O30' C27' C26' 115.4(8)
C28' C27' C26' 120.0
C27' C28' C29' 120.0
C28' C29' C24' 120.0
C27' O30' C31' 117.2(11)

loop_
_geom_bond_atom_site_label_1
_geom_bond_atom_site_label_2
_geom_bond_distance
C1 O1 1.228(2)
C1 N2 1.377(2)
C1 C10 1.468(3)
N2 N11 1.390(2)
N2 C3 1.496(3)
N2 C3' 1.502(7)
C3 N4 1.395(3)
C3 C24 1.509(3)
C3' N4 1.414(7)
C3' C24' 1.506(8)
N4 C5 1.378(2)
C5 C6 1.394(3)
C5 C10 1.408(3)
C6 C7 1.375(3)
C7 C8 1.389(3)
C8 C9 1.374(3)
C9 C10 1.396(3)
N11 C12 1.366(2)
C12 O12 1.219(2)
C12 C13 1.486(3)
C13 C18 1.385(3)
C13 C14 1.393(3)
C14 C15 1.370(3)
C15 C16 1.391(3)
C16 O19 1.365(2)
C16 C17 1.382(3)
C17 C18 1.388(3)
O19 C20 1.423(3)
C20 C21 1.521(3)
C21 C22 1.499(3)
C22 C23 1.522(3)
C24 C25 1.3900
C24 C29 1.3900
C25 C26 1.3900
C26 C27 1.3900
C27 O30 1.380(4)
C27 C28 1.3900
C28 C29 1.3900
O30 C31 1.432(5)
C24' C25' 1.3900
C24' C29' 1.3900
C25' C26' 1.3900
C26' C27' 1.3900
C27' O30' 1.354(12)
C27' C28' 1.3900
C28' C29' 1.3900
O30' C31' 1.442(13)

loop_
_geom_hbond_atom_site_label_D
_geom_hbond_atom_site_label_H
_geom_hbond_atom_site_label_A
_geom_hbond_distance_DH
_geom_hbond_distance_HA
_geom_hbond_distance_DA
_geom_hbond_angle_DHA
_geom_hbond_site_symmetry_A
_geom_hbond_publ_flag
N4 H4B^b O1 0.90 2.13 2.953(2) 151.4 2_655 yes
